data_7124115
loop_
_publ_author_name
'Vargov\'a, Denisa'
'Perez, Juana M.'
'Harutyunyan, Syuzanna R.'
'Sebesta, Radovan'

_publ_section_title
;
 Trapping of chiral enolates generated by Lewis acid promoted conjugate
 addition of Grignard reagents to unreactive Michael acceptors by various
 electrophiles
;
_journal_name_full 'Chemical Communications'
_journal_paper_doi 10.1039/C9CC05041H
_journal_year 2019
_chemical_formula_moiety 'C24 H21 N O S2'
_chemical_formula_sum 'C24 H21 N O S2'
_chemical_formula_weight 403.54
_chemical_name_systematic 2-(1-(benzo[d][1,3]dithiol-2-yl)-2-phenylbutyl)benzo[d]oxazole
_space_group_crystal_system monoclinic
_space_group_IT_number 14
_space_group_name_Hall '-P 2ybc'
_space_group_name_H-M_alt 'P 1 21/c 1'
_symmetry_space_group_name_Hall '-P 2ybc'
_symmetry_space_group_name_H-M 'P 1 21/c 1'
_atom_sites_solution_hydrogens geom
_atom_sites_solution_primary dual
_audit_creation_method SHELXL-2018/1
_audit_update_record
;
2019-06-28 deposited with the CCDC.    2019-09-05 downloaded from the CCDC.
;
_cell_angle_alpha 90
_cell_angle_beta 98.9420(10)
_cell_angle_gamma 90
_cell_formula_units_Z 4
_cell_length_a 14.3601(5)
_cell_length_b 8.9695(3)
_cell_length_c 15.4933(5)
_cell_measurement_reflns_used 9983
_cell_measurement_temperature 100(2)
_cell_measurement_theta_max 74.51
_cell_measurement_theta_min 5.72
_cell_volume 1971.33(11)
_computing_cell_refinement 'Bruker SAINT'
_computing_data_collection 'Bruker APEX2'
_computing_data_reduction 'Bruker SAINT'
_computing_structure_refinement 'SHELXL-2018/1 (Sheldrick, 2018)'
_computing_structure_solution 'SHELXT-2015/1 (Sheldrick, 2015)'
_diffrn_ambient_temperature 100(2)
_diffrn_measured_fraction_theta_full 0.997
_diffrn_measured_fraction_theta_max 0.997
_diffrn_measurement_device_type 'Bruker APEX-II CCD'
_diffrn_measurement_method '\f and \w scans'
_diffrn_radiation_type CuK\a
_diffrn_radiation_wavelength 1.54178
_diffrn_reflns_av_unetI/netI 0.0324
_diffrn_reflns_Laue_measured_fraction_full 0.997
_diffrn_reflns_Laue_measured_fraction_max 0.997
_diffrn_reflns_limit_h_max 16
_diffrn_reflns_limit_h_min -17
_diffrn_reflns_limit_k_max 10
_diffrn_reflns_limit_k_min 0
_diffrn_reflns_limit_l_max 18
_diffrn_reflns_limit_l_min 0
_diffrn_reflns_number 3495
_diffrn_reflns_point_group_measured_fraction_full 0.997
_diffrn_reflns_point_group_measured_fraction_max 0.997
_diffrn_reflns_theta_full 66.584
_diffrn_reflns_theta_max 66.584
_diffrn_reflns_theta_min 3.115
_exptl_absorpt_coefficient_mu 2.554
_exptl_absorpt_correction_T_max 0.753817
_exptl_absorpt_correction_T_min 0.565842
_exptl_absorpt_correction_type multi-scan
_exptl_absorpt_process_details 'TWINABS v.2012/1'
_exptl_crystal_colour colourless
_exptl_crystal_density_diffrn 1.360
_exptl_crystal_description block
_exptl_crystal_F_000 848
_exptl_crystal_recrystallization_method 'Re-crystallisation from solvent: Pentane, DCM'
_exptl_crystal_size_max 0.347
_exptl_crystal_size_mid 0.214
_exptl_crystal_size_min 0.176
_refine_diff_density_max 0.340
_refine_diff_density_min -0.300
_refine_diff_density_rms 0.070
_refine_ls_extinction_method none
_refine_ls_goodness_of_fit_ref 1.117
_refine_ls_hydrogen_treatment constr
_refine_ls_matrix_type full
_refine_ls_number_parameters 255
_refine_ls_number_reflns 3495
_refine_ls_number_restraints 0
_refine_ls_restrained_S_all 1.117
_refine_ls_R_factor_all 0.0510
_refine_ls_R_factor_gt 0.0440
_refine_ls_shift/su_max 0.000
_refine_ls_shift/su_mean 0.000
_refine_ls_structure_factor_coef Fsqd
_refine_ls_weighting_details 'w=1/[\s^2^(Fo^2^)+(0.0275P)^2^+4.5661P] where P=(Fo^2^+2Fc^2^)/3'
_refine_ls_weighting_scheme calc
_refine_ls_wR_factor_gt 0.1062
_refine_ls_wR_factor_ref 0.1099
_reflns_Friedel_coverage 0.000
_reflns_number_gt 3219
_reflns_number_total 3495
_reflns_threshold_expression 'I > 2\s(I)'
_cod_data_source_file c9cc05041h2.cif
_cod_data_source_block twin5
_cod_database_code 7124115
_shelx_shelxl_version_number 2018/1
_shelx_space_group_comment
;
The symmetry employed for this shelxl refinement is uniquely defined
by the following loop, which should always be used as a source of
symmetry information in preference to the above space-group names.
They are only intended as comments.
;
_shelx_estimated_absorpt_t_min 0.471
_shelx_estimated_absorpt_t_max 0.662

loop_
_space_group_symop_operation_xyz
'x, y, z'
'-x, y+1/2, -z+1/2'
'-x, -y, -z'
'x, -y-1/2, z-1/2'

loop_
_atom_site_label
_atom_site_type_symbol
_atom_site_fract_x
_atom_site_fract_y
_atom_site_fract_z
_atom_site_U_iso_or_equiv
_atom_site_adp_type
_atom_site_occupancy
_atom_site_site_symmetry_order
_atom_site_calc_flag
_atom_site_refinement_flags_posn
_atom_site_refinement_flags_adp
S1 S 0.17356(5) 0.19311(8) 0.49286(5) 0.01609(18) Uani 1 1 d . .
O1 O 0.29493(14) 0.4501(2) 0.33704(13) 0.0140(4) Uani 1 1 d . .
N1 N 0.38223(17) 0.2830(3) 0.42369(16) 0.0134(5) Uani 1 1 d . .
C1 C 0.3450(2) 0.3676(3) 0.28422(19) 0.0125(6) Uani 1 1 d . .
C2 C 0.3456(2) 0.3818(4) 0.1958(2) 0.0165(6) Uani 1 1 d . .
H2 H 0.307926 0.453237 0.161027 0.020 Uiso 1 1 calc R U
S2 S 0.08692(5) 0.46500(8) 0.41410(5) 0.01431(17) Uani 1 1 d . .
C3 C 0.4050(2) 0.2848(4) 0.1610(2) 0.0195(7) Uani 1 1 d . .
H3 H 0.408890 0.290361 0.100409 0.023 Uiso 1 1 calc R U
C4 C 0.4596(2) 0.1788(4) 0.2127(2) 0.0216(7) Uani 1 1 d . .
H4 H 0.499102 0.113909 0.186096 0.026 Uiso 1 1 calc R U
C6 C 0.3988(2) 0.2641(3) 0.3376(2) 0.0134(6) Uani 1 1 d . .
C5 C 0.4573(2) 0.1659(4) 0.3017(2) 0.0204(7) Uani 1 1 d . .
H5 H 0.494092 0.093500 0.336506 0.024 Uiso 1 1 calc R U
C7 C 0.32170(19) 0.3909(3) 0.41876(19) 0.0123(6) Uani 1 1 d . .
C8 C 0.2800(2) 0.4576(3) 0.49238(19) 0.0129(6) Uani 1 1 d . .
H8 H 0.321354 0.426678 0.547466 0.015 Uiso 1 1 calc R U
C9 C 0.1800(2) 0.3960(3) 0.4978(2) 0.0136(6) Uani 1 1 d . .
H9 H 0.163718 0.426876 0.555697 0.016 Uiso 1 1 calc R U
C10 C 0.09837(19) 0.3189(3) 0.3408(2) 0.0128(6) Uani 1 1 d . .
C11 C 0.0672(2) 0.3267(3) 0.25148(19) 0.0142(6) Uani 1 1 d . .
H11 H 0.038590 0.415153 0.226046 0.017 Uiso 1 1 calc R U
C12 C 0.0784(2) 0.2035(3) 0.1999(2) 0.0161(6) Uani 1 1 d . .
H12 H 0.056799 0.207582 0.138780 0.019 Uiso 1 1 calc R U
C13 C 0.1206(2) 0.0748(4) 0.2363(2) 0.0171(7) Uani 1 1 d . .
H13 H 0.128017 -0.008372 0.200017 0.021 Uiso 1 1 calc R U
C14 C 0.1525(2) 0.0664(3) 0.3260(2) 0.0170(6) Uani 1 1 d . .
H14 H 0.181889 -0.021774 0.350970 0.020 Uiso 1 1 calc R U
C15 C 0.1406(2) 0.1889(3) 0.37841(19) 0.0137(6) Uani 1 1 d . .
C16 C 0.2830(2) 0.6304(3) 0.48959(19) 0.0127(6) Uani 1 1 d . .
H16 H 0.241763 0.663898 0.435014 0.015 Uiso 1 1 calc R U
C17 C 0.3835(2) 0.6870(4) 0.4863(2) 0.0163(6) Uani 1 1 d . .
H17A H 0.425085 0.656079 0.540443 0.020 Uiso 1 1 calc R U
H17B H 0.407434 0.639618 0.436382 0.020 Uiso 1 1 calc R U
C18 C 0.3889(2) 0.8563(4) 0.4771(2) 0.0198(7) Uani 1 1 d . .
H18A H 0.454587 0.886218 0.477519 0.030 Uiso 1 1 calc R U
H18B H 0.364612 0.904126 0.525998 0.030 Uiso 1 1 calc R U
H18C H 0.350862 0.887263 0.421962 0.030 Uiso 1 1 calc R U
C19 C 0.2437(2) 0.6957(3) 0.56714(19) 0.0125(6) Uani 1 1 d . .
C20 C 0.2934(2) 0.6826(3) 0.6520(2) 0.0159(6) Uani 1 1 d . .
H20 H 0.351681 0.630603 0.661445 0.019 Uiso 1 1 calc R U
C21 C 0.2585(2) 0.7445(4) 0.7224(2) 0.0187(7) Uani 1 1 d . .
H21 H 0.293626 0.736387 0.779476 0.022 Uiso 1 1 calc R U
C22 C 0.1723(2) 0.8186(3) 0.7099(2) 0.0193(7) Uani 1 1 d . .
H22 H 0.147991 0.859908 0.758272 0.023 Uiso 1 1 calc R U
C23 C 0.1222(2) 0.8315(3) 0.6261(2) 0.0203(7) Uani 1 1 d . .
H23 H 0.063285 0.881803 0.616998 0.024 Uiso 1 1 calc R U
C24 C 0.1579(2) 0.7712(3) 0.5554(2) 0.0157(6) Uani 1 1 d . .
H24 H 0.123363 0.781556 0.498217 0.019 Uiso 1 1 calc R U

loop_
_atom_site_aniso_label
_atom_site_aniso_U_11
_atom_site_aniso_U_22
_atom_site_aniso_U_33
_atom_site_aniso_U_23
_atom_site_aniso_U_13
_atom_site_aniso_U_12
S1 0.0241(4) 0.0123(3) 0.0120(3) 0.0010(3) 0.0033(3) -0.0028(3)
O1 0.0172(10) 0.0147(10) 0.0105(10) -0.0008(8) 0.0032(8) 0.0005(9)
N1 0.0148(12) 0.0142(13) 0.0112(12) 0.0002(10) 0.0020(10) 0.0018(10)
C1 0.0128(14) 0.0124(15) 0.0133(15) -0.0024(12) 0.0050(11) -0.0011(12)
C2 0.0201(15) 0.0164(16) 0.0127(15) 0.0013(13) 0.0017(12) -0.0035(13)
S2 0.0135(3) 0.0137(3) 0.0159(4) -0.0033(3) 0.0026(3) 0.0005(3)
C3 0.0236(16) 0.0237(17) 0.0128(15) -0.0060(13) 0.0076(13) -0.0103(14)
C4 0.0179(15) 0.0235(17) 0.0258(18) -0.0095(15) 0.0104(13) -0.0004(14)
C6 0.0137(14) 0.0152(15) 0.0114(14) -0.0016(12) 0.0022(11) -0.0023(12)
C5 0.0189(15) 0.0234(17) 0.0193(16) -0.0032(14) 0.0042(13) 0.0040(14)
C7 0.0117(14) 0.0142(15) 0.0110(14) -0.0010(12) 0.0016(11) -0.0022(11)
C8 0.0143(14) 0.0140(14) 0.0106(14) -0.0011(12) 0.0025(11) -0.0003(12)
C9 0.0169(14) 0.0125(14) 0.0121(14) -0.0001(12) 0.0046(12) -0.0005(12)
C10 0.0113(13) 0.0110(14) 0.0172(15) -0.0032(12) 0.0055(12) -0.0032(12)
C11 0.0143(14) 0.0137(15) 0.0148(15) 0.0000(13) 0.0028(12) -0.0026(12)
C12 0.0160(14) 0.0188(16) 0.0135(14) 0.0000(13) 0.0025(12) -0.0050(13)
C13 0.0196(15) 0.0153(15) 0.0171(16) -0.0053(13) 0.0048(13) -0.0035(12)
C14 0.0186(15) 0.0116(15) 0.0211(16) -0.0026(13) 0.0044(13) -0.0014(12)
C15 0.0125(13) 0.0154(15) 0.0140(14) -0.0014(12) 0.0043(11) -0.0030(12)
C16 0.0148(14) 0.0120(14) 0.0111(14) -0.0007(12) 0.0015(11) -0.0026(12)
C17 0.0159(15) 0.0185(16) 0.0158(15) -0.0018(13) 0.0060(12) -0.0035(13)
C18 0.0213(16) 0.0202(17) 0.0186(16) -0.0030(14) 0.0052(13) -0.0063(13)
C19 0.0152(14) 0.0097(14) 0.0135(14) -0.0027(12) 0.0047(12) -0.0050(12)
C20 0.0184(15) 0.0126(15) 0.0171(15) -0.0007(13) 0.0043(12) 0.0002(12)
C21 0.0270(17) 0.0157(15) 0.0135(15) -0.0027(13) 0.0037(13) -0.0036(13)
C22 0.0259(16) 0.0153(16) 0.0196(16) -0.0079(13) 0.0129(13) -0.0046(13)
C23 0.0158(15) 0.0139(15) 0.0324(18) -0.0055(15) 0.0073(14) -0.0016(12)
C24 0.0151(14) 0.0138(15) 0.0175(15) -0.0027(13) -0.0001(12) -0.0012(12)

loop_
_atom_type_symbol
_atom_type_description
_atom_type_scat_dispersion_real
_atom_type_scat_dispersion_imag
_atom_type_scat_source
C C 0.0181 0.0091 'International Tables Vol C Tables 4.2.6.8 and 6.1.1.4'
H H 0.0000 0.0000 'International Tables Vol C Tables 4.2.6.8 and 6.1.1.4'
N N 0.0311 0.0180 'International Tables Vol C Tables 4.2.6.8 and 6.1.1.4'
O O 0.0492 0.0322 'International Tables Vol C Tables 4.2.6.8 and 6.1.1.4'
S S 0.3331 0.5567 'International Tables Vol C Tables 4.2.6.8 and 6.1.1.4'

loop_
_geom_angle_atom_site_label_1
_geom_angle_atom_site_label_2
_geom_angle_atom_site_label_3
_geom_angle
C15 S1 C9 93.90(15)
C7 O1 C1 104.0(2)
C7 N1 C6 104.2(2)
C2 C1 O1 128.5(3)
C2 C1 C6 124.2(3)
O1 C1 C6 107.2(2)
C1 C2 C3 115.4(3)
C1 C2 H2 122.3
C3 C2 H2 122.3
C10 S2 C9 94.30(14)
C2 C3 C4 121.8(3)
C2 C3 H3 119.1
C4 C3 H3 119.1
C5 C4 C3 121.7(3)
C5 C4 H4 119.1
C3 C4 H4 119.1
C5 C6 C1 119.9(3)
C5 C6 N1 131.2(3)
C1 C6 N1 108.9(3)
C4 C5 C6 116.9(3)
C4 C5 H5 121.6
C6 C5 H5 121.6
N1 C7 O1 115.7(3)
N1 C7 C8 126.8(3)
O1 C7 C8 117.5(2)
C7 C8 C16 111.3(2)
C7 C8 C9 112.5(2)
C16 C8 C9 112.7(2)
C7 C8 H8 106.6
C16 C8 H8 106.6
C9 C8 H8 106.6
C8 C9 S2 115.0(2)
C8 C9 S1 113.2(2)
S2 C9 S1 106.41(15)
C8 C9 H9 107.3
S2 C9 H9 107.3
S1 C9 H9 107.3
C11 C10 C15 120.6(3)
C11 C10 S2 123.9(2)
C15 C10 S2 115.5(2)
C10 C11 C12 119.0(3)
C10 C11 H11 120.5
C12 C11 H11 120.5
C13 C12 C11 120.8(3)
C13 C12 H12 119.6
C11 C12 H12 119.6
C12 C13 C14 120.4(3)
C12 C13 H13 119.8
C14 C13 H13 119.8
C15 C14 C13 119.1(3)
C15 C14 H14 120.4
C13 C14 H14 120.4
C14 C15 C10 119.9(3)
C14 C15 S1 124.4(2)
C10 C15 S1 115.6(2)
C19 C16 C17 111.3(2)
C19 C16 C8 110.3(2)
C17 C16 C8 111.1(2)
C19 C16 H16 108.0
C17 C16 H16 108.0
C8 C16 H16 108.0
C18 C17 C16 113.1(3)
C18 C17 H17A 109.0
C16 C17 H17A 109.0
C18 C17 H17B 109.0
C16 C17 H17B 109.0
H17A C17 H17B 107.8
C17 C18 H18A 109.5
C17 C18 H18B 109.5
H18A C18 H18B 109.5
C17 C18 H18C 109.5
H18A C18 H18C 109.5
H18B C18 H18C 109.5
C24 C19 C20 118.3(3)
C24 C19 C16 120.8(3)
C20 C19 C16 120.8(3)
C21 C20 C19 120.8(3)
C21 C20 H20 119.6
C19 C20 H20 119.6
C20 C21 C22 120.3(3)
C20 C21 H21 119.9
C22 C21 H21 119.9
C23 C22 C21 119.4(3)
C23 C22 H22 120.3
C21 C22 H22 120.3
C22 C23 C24 120.3(3)
C22 C23 H23 119.9
C24 C23 H23 119.9
C23 C24 C19 120.9(3)
C23 C24 H24 119.5
C19 C24 H24 119.5

loop_
_geom_bond_atom_site_label_1
_geom_bond_atom_site_label_2
_geom_bond_distance
S1 C15 1.763(3)
S1 C9 1.823(3)
O1 C7 1.372(3)
O1 C1 1.385(3)
N1 C7 1.295(4)
N1 C6 1.402(4)
C1 C2 1.378(4)
C1 C6 1.394(4)
C2 C3 1.384(5)
C2 H2 0.9500
S2 C10 1.759(3)
S2 C9 1.820(3)
C3 C4 1.402(5)
C3 H3 0.9500
C4 C5 1.390(5)
C4 H4 0.9500
C6 C5 1.391(4)
C5 H5 0.9500
C7 C8 1.493(4)
C8 C16 1.551(4)
C8 C9 1.554(4)
C8 H8 1.0000
C9 H9 1.0000
C10 C11 1.388(4)
C10 C15 1.399(4)
C11 C12 1.388(4)
C11 H11 0.9500
C12 C13 1.382(4)
C12 H12 0.9500
C13 C14 1.396(4)
C13 H13 0.9500
C14 C15 1.392(4)
C14 H14 0.9500
C16 C19 1.522(4)
C16 C17 1.539(4)
C16 H16 1.0000
C17 C18 1.529(4)
C17 H17A 0.9900
C17 H17B 0.9900
C18 H18A 0.9800
C18 H18B 0.9800
C18 H18C 0.9800
C19 C24 1.392(4)
C19 C20 1.400(4)
C20 C21 1.385(4)
C20 H20 0.9500
C21 C22 1.392(5)
C21 H21 0.9500
C22 C23 1.389(5)
C22 H22 0.9500
C23 C24 1.389(5)
C23 H23 0.9500
C24 H24 0.9500
